data_7158147
loop_
_publ_author_name
'Zhan, Shao-Cong'
'Fang, Ren-Jie'
'Sun, Jing'
'Yan, Chao-Guo'

_publ_section_title
;
 Diastereoselective synthesis of spiro[carbazole-3,5'-pyrimidines] and
 spiro[carbazole-3,1'-cyclohexanes] <i>via</i> four-component reaction.
;
_journal_issue 28
_journal_name_full 'Organic &amp; biomolecular chemistry'
_journal_page_first 6322
_journal_page_last 6327
_journal_paper_doi 10.1039/d1ob01113h
_journal_volume 19
_journal_year 2021
_chemical_formula_sum 'C34 H33 N3 O7'
_chemical_formula_weight 595.63
_space_group_crystal_system monoclinic
_space_group_IT_number 14
_space_group_name_Hall '-P 2yn'
_space_group_name_H-M_alt 'P 1 21/n 1'
_atom_sites_solution_hydrogens geom
_audit_creation_method SHELXL-2014/7
_audit_update_record
;
2021-04-20 deposited with the CCDC.	2021-06-22 downloaded from the CCDC.
;
_cell_angle_alpha 90
_cell_angle_beta 95.474(3)
_cell_angle_gamma 90
_cell_formula_units_Z 4
_cell_length_a 8.8520(7)
_cell_length_b 18.3198(15)
_cell_length_c 18.4779(17)
_cell_measurement_reflns_used 3292
_cell_measurement_temperature 296(2)
_cell_measurement_theta_max 20.18
_cell_measurement_theta_min 2.21
_cell_volume 2982.8(4)
_computing_cell_refinement 'Bruker SAINT'
_computing_data_collection 'Bruker APEX2'
_computing_data_reduction 'Bruker SAINT'
_computing_molecular_graphics 'Bruker SHELXTL'
_computing_publication_material 'Bruker SHELXTL'
_computing_structure_refinement 'SHELXL-2014/7 (Sheldrick, 2014)'
_computing_structure_solution 'SHELXS-97 (Sheldrick 2008)'
_diffrn_ambient_temperature 296(2)
_diffrn_measured_fraction_theta_full 0.998
_diffrn_measured_fraction_theta_max 0.998
_diffrn_measurement_device_type 'Bruker APEX-II CCD'
_diffrn_measurement_method '\f and \w scans'
_diffrn_radiation_type MoK\a
_diffrn_radiation_wavelength 0.71073
_diffrn_reflns_av_R_equivalents 0.1304
_diffrn_reflns_av_unetI/netI 0.1515
_diffrn_reflns_Laue_measured_fraction_full 0.998
_diffrn_reflns_Laue_measured_fraction_max 0.998
_diffrn_reflns_limit_h_max 10
_diffrn_reflns_limit_h_min -10
_diffrn_reflns_limit_k_max 22
_diffrn_reflns_limit_k_min -22
_diffrn_reflns_limit_l_max 22
_diffrn_reflns_limit_l_min -20
_diffrn_reflns_number 27845
_diffrn_reflns_point_group_measured_fraction_full 0.998
_diffrn_reflns_point_group_measured_fraction_max 0.998
_diffrn_reflns_theta_full 25.242
_diffrn_reflns_theta_max 25.998
_diffrn_reflns_theta_min 2.214
_exptl_absorpt_coefficient_mu 0.094
_exptl_absorpt_correction_type none
_exptl_crystal_density_diffrn 1.326
_exptl_crystal_description block
_exptl_crystal_F_000 1256
_exptl_crystal_size_max 0.240
_exptl_crystal_size_mid 0.220
_exptl_crystal_size_min 0.200
_refine_diff_density_max 0.197
_refine_diff_density_min -0.188
_refine_diff_density_rms 0.043
_refine_ls_extinction_method none
_refine_ls_goodness_of_fit_ref 1.004
_refine_ls_hydrogen_treatment constr
_refine_ls_matrix_type full
_refine_ls_number_parameters 402
_refine_ls_number_reflns 5836
_refine_ls_number_restraints 0
_refine_ls_restrained_S_all 1.004
_refine_ls_R_factor_all 0.2193
_refine_ls_R_factor_gt 0.0681
_refine_ls_shift/su_max 0.000
_refine_ls_shift/su_mean 0.000
_refine_ls_structure_factor_coef Fsqd
_refine_ls_weighting_details 'w=1/[\s^2^(Fo^2^)+(0.0592P)^2^+0.4877P] where P=(Fo^2^+2Fc^2^)/3'
_refine_ls_weighting_scheme calc
_refine_ls_wR_factor_gt 0.1163
_refine_ls_wR_factor_ref 0.1593
_reflns_Friedel_coverage 0.000
_reflns_number_gt 2417
_reflns_number_total 5836
_reflns_threshold_expression 'I > 2\s(I)'
_cod_data_source_file d1ob01113h2.cif
_cod_data_source_block 2c
_cod_depositor_comments 'Adding full bibliography for 7158139--7158148.cif.'
_cod_original_sg_symbol_H-M 'P 21/n'
_cod_database_code 7158147
_shelx_shelxl_version_number 2014/7
_shelx_space_group_comment
; 
The symmetry employed for this shelxl refinement is uniquely defined 
by the following loop, which should always be used as a source of 
symmetry information in preference to the above space-group names. 
They are only intended as comments. 
;
_shelx_estimated_absorpt_t_min 0.978
_shelx_estimated_absorpt_t_max 0.982

loop_
_space_group_symop_operation_xyz
'x, y, z'
'-x+1/2, y+1/2, -z+1/2'
'-x, -y, -z'
'x-1/2, -y-1/2, z-1/2'

loop_
_atom_site_label
_atom_site_type_symbol
_atom_site_fract_x
_atom_site_fract_y
_atom_site_fract_z
_atom_site_U_iso_or_equiv
_atom_site_adp_type
_atom_site_occupancy
_atom_site_site_symmetry_order
_atom_site_calc_flag
_atom_site_refinement_flags_posn
_atom_site_refinement_flags_adp
_atom_site_refinement_flags_occupancy
_atom_site_disorder_assembly
_atom_site_disorder_group
C1 C 0.7885(4) 0.4513(2) -0.0360(2) 0.0511(9) Uani 1 1 d . . . . .
C2 C 0.8763(4) 0.4872(2) -0.0827(2) 0.0700(11) Uani 1 1 d . . . . .
H2 H 0.8968 0.5368 -0.0776 0.084 Uiso 1 1 calc R U . . .
C3 C 0.9319(5) 0.4474(3) -0.1366(2) 0.0807(13) Uani 1 1 d . . . . .
H3 H 0.9913 0.4705 -0.1686 0.097 Uiso 1 1 calc R U . . .
C4 C 0.9025(5) 0.3731(3) -0.1450(2) 0.0760(12) Uani 1 1 d . . . . .
H4 H 0.9387 0.3480 -0.1835 0.091 Uiso 1 1 calc R U . . .
C5 C 0.8202(4) 0.3364(2) -0.0968(2) 0.0610(10) Uani 1 1 d . . . . .
H5 H 0.8028 0.2865 -0.1016 0.073 Uiso 1 1 calc R U . . .
C6 C 0.7633(4) 0.3761(2) -0.04061(18) 0.0462(9) Uani 1 1 d . . . . .
C7 C 0.6759(3) 0.35682(18) 0.01822(17) 0.0430(8) Uani 1 1 d . . . . .
C8 C 0.6475(3) 0.41905(19) 0.05360(17) 0.0427(8) Uani 1 1 d . . . . .
C9 C 0.5563(3) 0.42608(16) 0.11772(16) 0.0419(8) Uani 1 1 d . . . . .
H9 H 0.4565 0.4465 0.1014 0.050 Uiso 1 1 calc R U . . .
C10 C 0.6379(4) 0.4776(2) 0.1724(2) 0.0494(9) Uani 1 1 d . . . . .
C11 C 0.6732(4) 0.60384(19) 0.1998(2) 0.0684(11) Uani 1 1 d . . . . .
H11A H 0.7809 0.6042 0.1938 0.082 Uiso 1 1 calc R U . . .
H11B H 0.6603 0.5963 0.2508 0.082 Uiso 1 1 calc R U . . .
C12 C 0.6026(5) 0.6735(2) 0.1742(2) 0.0921(14) Uani 1 1 d . . . . .
H12A H 0.6077 0.6781 0.1227 0.138 Uiso 1 1 calc R U . . .
H12B H 0.6559 0.7135 0.1987 0.138 Uiso 1 1 calc R U . . .
H12C H 0.4984 0.6743 0.1846 0.138 Uiso 1 1 calc R U . . .
C13 C 0.6312(3) 0.28197(17) 0.03999(17) 0.0448(9) Uani 1 1 d . . . . .
H13 H 0.5846 0.2580 -0.0040 0.054 Uiso 1 1 calc R U . . .
C14 C 0.7654(4) 0.23531(18) 0.06850(18) 0.0459(9) Uani 1 1 d . . . . .
C15 C 0.7722(4) 0.1623(2) 0.04875(19) 0.0588(10) Uani 1 1 d . . . . .
H15 H 0.6989 0.1436 0.0143 0.071 Uiso 1 1 calc R U . . .
C16 C 0.8864(5) 0.1168(2) 0.0795(2) 0.0680(11) Uani 1 1 d . . . . .
H16 H 0.8895 0.0680 0.0658 0.082 Uiso 1 1 calc R U . . .
C17 C 0.9945(4) 0.1446(2) 0.1300(2) 0.0641(11) Uani 1 1 d . . . . .
C18 C 1.0956(6) 0.0264(3) 0.1600(3) 0.136(2) Uani 1 1 d . . . . .
H18A H 0.9960 0.0110 0.1700 0.204 Uiso 1 1 calc R U . . .
H18B H 1.1700 0.0041 0.1942 0.204 Uiso 1 1 calc R U . . .
H18C H 1.1134 0.0120 0.1116 0.204 Uiso 1 1 calc R U . . .
C19 C 0.9951(4) 0.2176(2) 0.14694(19) 0.0597(10) Uani 1 1 d . . . . .
H19 H 1.0724 0.2368 0.1790 0.072 Uiso 1 1 calc R U . . .
C20 C 0.8820(4) 0.26242(19) 0.11674(18) 0.0523(9) Uani 1 1 d . . . . .
H20 H 0.8833 0.3117 0.1287 0.063 Uiso 1 1 calc R U . . .
C21 C 0.3568(3) 0.2979(2) 0.04586(17) 0.0460(9) Uani 1 1 d . . . . .
C22 C 0.1478(4) 0.2420(2) -0.03103(19) 0.0743(12) Uani 1 1 d . . . . .
H22A H 0.1251 0.2927 -0.0394 0.112 Uiso 1 1 calc R U . . .
H22B H 0.0623 0.2184 -0.0128 0.112 Uiso 1 1 calc R U . . .
H22C H 0.1691 0.2194 -0.0758 0.112 Uiso 1 1 calc R U . . .
C23 C 0.3225(4) 0.1646(2) 0.0445(2) 0.0587(10) Uani 1 1 d . . . . .
C24 C 0.4647(4) 0.0843(2) 0.1325(2) 0.0859(13) Uani 1 1 d . . . . .
H24A H 0.5718 0.0794 0.1456 0.129 Uiso 1 1 calc R U . . .
H24B H 0.4323 0.0485 0.0965 0.129 Uiso 1 1 calc R U . . .
H24C H 0.4113 0.0772 0.1748 0.129 Uiso 1 1 calc R U . . .
C25 C 0.5067(4) 0.21597(18) 0.1380(2) 0.0479(9) Uani 1 1 d . . . . .
C26 C 0.5024(3) 0.28773(17) 0.09548(17) 0.0419(8) Uani 1 1 d . . . . .
C27 C 0.5346(3) 0.35029(17) 0.15212(16) 0.0431(8) Uani 1 1 d . . . . .
H27 H 0.6321 0.3383 0.1791 0.052 Uiso 1 1 calc R U . . .
C28 C 0.4200(4) 0.35409(17) 0.20856(18) 0.0439(9) Uani 1 1 d . . . . .
C29 C 0.4651(4) 0.34374(19) 0.28223(19) 0.0597(10) Uani 1 1 d . . . . .
H29 H 0.5661 0.3332 0.2970 0.072 Uiso 1 1 calc R U . . .
C30 C 0.3622(4) 0.3490(2) 0.33355(19) 0.0667(11) Uani 1 1 d . . . . .
H30 H 0.3951 0.3418 0.3823 0.080 Uiso 1 1 calc R U . . .
C31 C 0.2122(4) 0.36449(19) 0.3140(2) 0.0536(9) Uani 1 1 d . . . . .
C32 C -0.0357(4) 0.3842(2) 0.3513(2) 0.0866(14) Uani 1 1 d . . . . .
H32A H -0.0459 0.4308 0.3276 0.130 Uiso 1 1 calc R U . . .
H32B H -0.0874 0.3851 0.3947 0.130 Uiso 1 1 calc R U . . .
H32C H -0.0794 0.3470 0.3191 0.130 Uiso 1 1 calc R U . . .
C33 C 0.1662(4) 0.37488(19) 0.2430(2) 0.0582(10) Uani 1 1 d . . . . .
H33 H 0.0651 0.3856 0.2286 0.070 Uiso 1 1 calc R U . . .
C34 C 0.2698(4) 0.36948(19) 0.19145(19) 0.0578(10) Uani 1 1 d . . . . .
H34 H 0.2354 0.3767 0.1428 0.069 Uiso 1 1 calc R U . . .
N1 N 0.7151(3) 0.47705(15) 0.02184(14) 0.0507(8) Uani 1 1 d . . . . .
H1 H 0.7123 0.5218 0.0357 0.061 Uiso 1 1 calc R U . . .
N2 N 0.2806(3) 0.23520(18) 0.02245(15) 0.0532(8) Uani 1 1 d . . . . .
N3 N 0.4322(3) 0.15829(15) 0.10266(17) 0.0573(8) Uani 1 1 d . . . . .
O1 O 0.7288(3) 0.46084(14) 0.22128(14) 0.0762(8) Uani 1 1 d . . . . .
O2 O 0.5975(3) 0.54610(13) 0.15590(12) 0.0589(7) Uani 1 1 d . . . . .
O3 O 1.1066(3) 0.10414(17) 0.16635(17) 0.1004(10) Uani 1 1 d . . . . .
O4 O 0.3135(2) 0.35705(13) 0.02281(12) 0.0565(7) Uani 1 1 d . . . . .
O5 O 0.2627(3) 0.11206(15) 0.01422(15) 0.0824(9) Uani 1 1 d . . . . .
O6 O 0.5795(3) 0.20775(12) 0.19582(14) 0.0617(7) Uani 1 1 d . . . . .
O7 O 0.1201(3) 0.36882(15) 0.36973(14) 0.0841(9) Uani 1 1 d . . . . .

loop_
_atom_site_aniso_label
_atom_site_aniso_U_11
_atom_site_aniso_U_22
_atom_site_aniso_U_33
_atom_site_aniso_U_23
_atom_site_aniso_U_13
_atom_site_aniso_U_12
C1 0.048(2) 0.054(3) 0.052(2) 0.011(2) 0.0091(19) 0.0089(19)
C2 0.072(3) 0.064(3) 0.077(3) 0.018(3) 0.022(2) 0.006(2)
C3 0.083(3) 0.086(4) 0.080(3) 0.025(3) 0.042(3) 0.017(3)
C4 0.083(3) 0.088(4) 0.061(3) 0.010(3) 0.028(2) 0.021(3)
C5 0.059(2) 0.066(3) 0.059(3) 0.006(2) 0.012(2) 0.013(2)
C6 0.042(2) 0.056(3) 0.042(2) 0.0064(19) 0.0050(18) 0.0091(18)
C7 0.043(2) 0.044(2) 0.041(2) 0.0057(19) 0.0030(17) 0.0042(17)
C8 0.043(2) 0.043(2) 0.042(2) 0.0086(19) 0.0012(17) 0.0032(17)
C9 0.0393(19) 0.047(2) 0.039(2) 0.0001(18) -0.0001(16) 0.0052(16)
C10 0.049(2) 0.054(3) 0.046(2) -0.001(2) 0.0041(19) 0.0025(19)
C11 0.072(3) 0.058(3) 0.075(3) -0.024(2) 0.004(2) -0.008(2)
C12 0.132(4) 0.060(3) 0.082(3) -0.011(2) 0.000(3) -0.007(3)
C13 0.0412(19) 0.049(2) 0.043(2) -0.0058(17) -0.0007(16) 0.0043(17)
C14 0.042(2) 0.044(2) 0.054(2) 0.0006(18) 0.0139(18) 0.0004(18)
C15 0.055(2) 0.056(3) 0.068(3) -0.002(2) 0.021(2) 0.001(2)
C16 0.070(3) 0.043(2) 0.094(3) 0.007(2) 0.027(3) 0.013(2)
C17 0.053(3) 0.057(3) 0.085(3) 0.030(3) 0.022(2) 0.022(2)
C18 0.114(4) 0.081(4) 0.219(6) 0.066(4) 0.051(4) 0.039(3)
C19 0.046(2) 0.069(3) 0.064(3) 0.014(2) 0.0068(19) 0.004(2)
C20 0.044(2) 0.049(2) 0.064(3) 0.005(2) 0.0052(19) 0.0042(19)
C21 0.038(2) 0.058(3) 0.042(2) -0.004(2) 0.0069(17) 0.004(2)
C22 0.052(2) 0.100(3) 0.067(3) -0.005(2) -0.015(2) -0.014(2)
C23 0.053(3) 0.061(3) 0.065(3) -0.009(2) 0.020(2) -0.012(2)
C24 0.081(3) 0.052(3) 0.124(4) 0.011(3) 0.009(3) 0.003(2)
C25 0.042(2) 0.046(2) 0.057(3) 0.001(2) 0.0137(19) 0.0062(19)
C26 0.0376(19) 0.044(2) 0.043(2) 0.0029(17) 0.0023(16) 0.0016(16)
C27 0.0375(19) 0.051(2) 0.040(2) 0.0054(17) 0.0002(16) 0.0047(16)
C28 0.044(2) 0.044(2) 0.044(2) 0.0030(17) 0.0015(18) 0.0040(16)
C29 0.055(2) 0.075(3) 0.048(3) 0.009(2) -0.002(2) 0.015(2)
C30 0.072(3) 0.088(3) 0.040(2) 0.014(2) 0.005(2) 0.019(2)
C31 0.056(2) 0.063(3) 0.042(3) 0.0089(19) 0.010(2) 0.0084(19)
C32 0.070(3) 0.101(4) 0.094(3) 0.001(3) 0.035(3) 0.007(2)
C33 0.042(2) 0.080(3) 0.052(3) -0.005(2) 0.003(2) 0.0038(18)
C34 0.051(2) 0.081(3) 0.041(2) -0.0004(19) -0.001(2) 0.009(2)
N1 0.0592(19) 0.0445(19) 0.0493(19) 0.0043(15) 0.0107(16) 0.0021(15)
N2 0.0403(17) 0.063(2) 0.055(2) -0.0023(17) -0.0012(14) -0.0064(16)
N3 0.0552(19) 0.044(2) 0.072(2) 0.0029(17) 0.0062(17) 0.0003(16)
O1 0.0818(19) 0.0677(19) 0.0717(19) 0.0038(15) -0.0319(16) -0.0041(15)
O2 0.0676(16) 0.0483(16) 0.0592(16) -0.0086(13) -0.0026(13) 0.0018(13)
O3 0.077(2) 0.093(2) 0.133(3) 0.045(2) 0.0218(18) 0.0329(18)
O4 0.0579(15) 0.0566(16) 0.0525(16) 0.0026(13) -0.0081(12) 0.0110(13)
O5 0.084(2) 0.072(2) 0.092(2) -0.0203(17) 0.0115(16) -0.0255(16)
O6 0.0645(16) 0.0615(17) 0.0576(17) 0.0159(14) -0.0020(14) 0.0122(13)
O7 0.075(2) 0.123(2) 0.0578(18) 0.0196(16) 0.0235(16) 0.0243(17)

loop_
_atom_type_symbol
_atom_type_description
_atom_type_scat_dispersion_real
_atom_type_scat_dispersion_imag
_atom_type_scat_source
C C 0.0033 0.0016 'International Tables Vol C Tables 4.2.6.8 and 6.1.1.4'
H H 0.0000 0.0000 'International Tables Vol C Tables 4.2.6.8 and 6.1.1.4'
N N 0.0061 0.0033 'International Tables Vol C Tables 4.2.6.8 and 6.1.1.4'
O O 0.0106 0.0060 'International Tables Vol C Tables 4.2.6.8 and 6.1.1.4'

loop_
_geom_angle_atom_site_label_1
_geom_angle_atom_site_label_2
_geom_angle_atom_site_label_3
_geom_angle
_geom_angle_site_symmetry_1
_geom_angle_site_symmetry_3
_geom_angle_publ_flag
C2 C1 N1 130.8(4) . . ?
C2 C1 C6 121.8(3) . . ?
N1 C1 C6 107.4(3) . . ?
C3 C2 C1 117.7(4) . . ?
C3 C2 H2 121.1 . . ?
C1 C2 H2 121.1 . . ?
C2 C3 C4 121.9(4) . . ?
C2 C3 H3 119.1 . . ?
C4 C3 H3 119.1 . . ?
C5 C4 C3 120.7(4) . . ?
C5 C4 H4 119.7 . . ?
C3 C4 H4 119.7 . . ?
C4 C5 C6 118.4(4) . . ?
C4 C5 H5 120.8 . . ?
C6 C5 H5 120.8 . . ?
C1 C6 C5 119.3(3) . . ?
C1 C6 C7 106.9(3) . . ?
C5 C6 C7 133.8(4) . . ?
C8 C7 C6 107.3(3) . . ?
C8 C7 C13 125.4(3) . . ?
C6 C7 C13 127.2(3) . . ?
C7 C8 N1 109.7(3) . . ?
C7 C8 C9 126.4(3) . . ?
N1 C8 C9 123.9(3) . . ?
C8 C9 C10 108.8(3) . . ?
C8 C9 C27 110.1(3) . . ?
C10 C9 C27 110.8(3) . . ?
C8 C9 H9 109.0 . . ?
C10 C9 H9 109.0 . . ?
C27 C9 H9 109.0 . . ?
O1 C10 O2 124.3(3) . . ?
O1 C10 C9 126.1(3) . . ?
O2 C10 C9 109.5(3) . . ?
O2 C11 C12 107.0(3) . . ?
O2 C11 H11A 110.3 . . ?
C12 C11 H11A 110.3 . . ?
O2 C11 H11B 110.3 . . ?
C12 C11 H11B 110.3 . . ?
H11A C11 H11B 108.6 . . ?
C11 C12 H12A 109.5 . . ?
C11 C12 H12B 109.5 . . ?
H12A C12 H12B 109.5 . . ?
C11 C12 H12C 109.5 . . ?
H12A C12 H12C 109.5 . . ?
H12B C12 H12C 109.5 . . ?
C7 C13 C14 113.1(3) . . ?
C7 C13 C26 109.5(2) . . ?
C14 C13 C26 113.3(2) . . ?
C7 C13 H13 106.8 . . ?
C14 C13 H13 106.8 . . ?
C26 C13 H13 106.8 . . ?
C15 C14 C20 117.7(3) . . ?
C15 C14 C13 120.2(3) . . ?
C20 C14 C13 122.0(3) . . ?
C14 C15 C16 121.2(3) . . ?
C14 C15 H15 119.4 . . ?
C16 C15 H15 119.4 . . ?
C17 C16 C15 119.3(4) . . ?
C17 C16 H16 120.3 . . ?
C15 C16 H16 120.3 . . ?
O3 C17 C16 124.2(4) . . ?
O3 C17 C19 115.5(4) . . ?
C16 C17 C19 120.3(3) . . ?
O3 C18 H18A 109.5 . . ?
O3 C18 H18B 109.5 . . ?
H18A C18 H18B 109.5 . . ?
O3 C18 H18C 109.5 . . ?
H18A C18 H18C 109.5 . . ?
H18B C18 H18C 109.5 . . ?
C20 C19 C17 120.2(4) . . ?
C20 C19 H19 119.9 . . ?
C17 C19 H19 119.9 . . ?
C19 C20 C14 121.1(3) . . ?
C19 C20 H20 119.5 . . ?
C14 C20 H20 119.5 . . ?
O4 C21 N2 120.3(3) . . ?
O4 C21 C26 122.8(3) . . ?
N2 C21 C26 116.6(3) . . ?
N2 C22 H22A 109.5 . . ?
N2 C22 H22B 109.5 . . ?
H22A C22 H22B 109.5 . . ?
N2 C22 H22C 109.5 . . ?
H22A C22 H22C 109.5 . . ?
H22B C22 H22C 109.5 . . ?
O5 C23 N3 122.5(4) . . ?
O5 C23 N2 120.7(4) . . ?
N3 C23 N2 116.9(3) . . ?
N3 C24 H24A 109.5 . . ?
N3 C24 H24B 109.5 . . ?
H24A C24 H24B 109.5 . . ?
N3 C24 H24C 109.5 . . ?
H24A C24 H24C 109.5 . . ?
H24B C24 H24C 109.5 . . ?
O6 C25 N3 121.1(3) . . ?
O6 C25 C26 123.3(3) . . ?
N3 C25 C26 115.4(3) . . ?
C21 C26 C25 113.2(3) . . ?
C21 C26 C27 113.9(3) . . ?
C25 C26 C27 107.0(3) . . ?
C21 C26 C13 103.6(2) . . ?
C25 C26 C13 106.7(2) . . ?
C27 C26 C13 112.4(2) . . ?
C28 C27 C9 110.9(3) . . ?
C28 C27 C26 113.7(2) . . ?
C9 C27 C26 113.9(2) . . ?
C28 C27 H27 105.8 . . ?
C9 C27 H27 105.8 . . ?
C26 C27 H27 105.8 . . ?
C34 C28 C29 115.9(3) . . ?
C34 C28 C27 123.2(3) . . ?
C29 C28 C27 120.9(3) . . ?
C30 C29 C28 121.0(3) . . ?
C30 C29 H29 119.5 . . ?
C28 C29 H29 119.5 . . ?
C31 C30 C29 121.3(3) . . ?
C31 C30 H30 119.3 . . ?
C29 C30 H30 119.3 . . ?
C33 C31 C30 118.6(3) . . ?
C33 C31 O7 125.1(3) . . ?
C30 C31 O7 116.3(3) . . ?
O7 C32 H32A 109.5 . . ?
O7 C32 H32B 109.5 . . ?
H32A C32 H32B 109.5 . . ?
O7 C32 H32C 109.5 . . ?
H32A C32 H32C 109.5 . . ?
H32B C32 H32C 109.5 . . ?
C31 C33 C34 120.0(3) . . ?
C31 C33 H33 120.0 . . ?
C34 C33 H33 120.0 . . ?
C28 C34 C33 123.3(3) . . ?
C28 C34 H34 118.4 . . ?
C33 C34 H34 118.4 . . ?
C8 N1 C1 108.7(3) . . ?
C8 N1 H1 125.6 . . ?
C1 N1 H1 125.6 . . ?
C21 N2 C23 124.9(3) . . ?
C21 N2 C22 118.4(3) . . ?
C23 N2 C22 116.7(3) . . ?
C25 N3 C23 125.0(3) . . ?
C25 N3 C24 117.3(3) . . ?
C23 N3 C24 117.6(3) . . ?
C10 O2 C11 117.2(3) . . ?
C17 O3 C18 117.4(4) . . ?
C31 O7 C32 117.7(3) . . ?

loop_
_geom_bond_atom_site_label_1
_geom_bond_atom_site_label_2
_geom_bond_distance
_geom_bond_site_symmetry_2
_geom_bond_publ_flag
C1 C2 1.382(5) . ?
C1 N1 1.385(4) . ?
C1 C6 1.398(4) . ?
C2 C3 1.363(5) . ?
C2 H2 0.9300 . ?
C3 C4 1.390(5) . ?
C3 H3 0.9300 . ?
C4 C5 1.378(5) . ?
C4 H4 0.9300 . ?
C5 C6 1.400(4) . ?
C5 H5 0.9300 . ?
C6 C7 1.437(4) . ?
C7 C8 1.350(4) . ?
C7 C13 1.493(4) . ?
C8 N1 1.378(4) . ?
C8 C9 1.502(4) . ?
C9 C10 1.515(4) . ?
C9 C27 1.547(4) . ?
C9 H9 0.9800 . ?
C10 O1 1.191(4) . ?
C10 O2 1.332(4) . ?
C11 O2 1.456(4) . ?
C11 C12 1.479(5) . ?
C11 H11A 0.9700 . ?
C11 H11B 0.9700 . ?
C12 H12A 0.9600 . ?
C12 H12B 0.9600 . ?
C12 H12C 0.9600 . ?
C13 C14 1.516(4) . ?
C13 C26 1.608(4) . ?
C13 H13 0.9800 . ?
C14 C15 1.389(4) . ?
C14 C20 1.389(4) . ?
C15 C16 1.389(5) . ?
C15 H15 0.9300 . ?
C16 C17 1.369(5) . ?
C16 H16 0.9300 . ?
C17 O3 1.363(4) . ?
C17 C19 1.374(5) . ?
C18 O3 1.431(5) . ?
C18 H18A 0.9600 . ?
C18 H18B 0.9600 . ?
C18 H18C 0.9600 . ?
C19 C20 1.371(4) . ?
C19 H19 0.9300 . ?
C20 H20 0.9300 . ?
C21 O4 1.213(4) . ?
C21 N2 1.380(4) . ?
C21 C26 1.520(4) . ?
C22 N2 1.467(4) . ?
C22 H22A 0.9600 . ?
C22 H22B 0.9600 . ?
C22 H22C 0.9600 . ?
C23 O5 1.210(4) . ?
C23 N3 1.382(4) . ?
C23 N2 1.395(4) . ?
C24 N3 1.480(4) . ?
C24 H24A 0.9600 . ?
C24 H24B 0.9600 . ?
C24 H24C 0.9600 . ?
C25 O6 1.203(4) . ?
C25 N3 1.377(4) . ?
C25 C26 1.530(4) . ?
C26 C27 1.560(4) . ?
C27 C28 1.525(4) . ?
C27 H27 0.9800 . ?
C28 C34 1.366(4) . ?
C28 C29 1.395(4) . ?
C29 C30 1.380(4) . ?
C29 H29 0.9300 . ?
C30 C31 1.372(5) . ?
C30 H30 0.9300 . ?
C31 C33 1.351(4) . ?
C31 O7 1.375(4) . ?
C32 O7 1.417(4) . ?
C32 H32A 0.9600 . ?
C32 H32B 0.9600 . ?
C32 H32C 0.9600 . ?
C33 C34 1.387(4) . ?
C33 H33 0.9300 . ?
C34 H34 0.9300 . ?
N1 H1 0.8600 . ?

loop_
_geom_hbond_atom_site_label_D
_geom_hbond_atom_site_label_H
_geom_hbond_atom_site_label_A
_geom_hbond_distance_DH
_geom_hbond_distance_HA
_geom_hbond_distance_DA
_geom_hbond_angle_DHA
_geom_hbond_site_symmetry_A
N1 H1 O2 0.86 2.57 3.052(4) 116.6 .
N1 H1 O4 0.86 2.47 3.153(4) 137.0 3_665
